data_7227044
loop_
_publ_author_name
'Sutton, Ashley L.'
'Abrahams, Brendan F.'
'D'Alessandro, Deanna M.'
'Hudson, Timothy A.'
'Robson, Richard'
'Usov, Pavel M.'

_publ_section_title
;
 Structural and optical investigations of charge transfer complexes
 involving the radical anions of TCNQ and F4TCNQ
;
_journal_issue 46
_journal_name_full CrystEngComm
_journal_page_first 8906
_journal_paper_doi 10.1039/C6CE02015A
_journal_volume 18
_journal_year 2016
_chemical_formula_sum 'C22 H14 N5'
_chemical_formula_weight 348.38
_space_group_crystal_system monoclinic
_space_group_IT_number 14
_space_group_name_Hall '-P 2ybc'
_space_group_name_H-M_alt 'P 1 21/c 1'
_symmetry_space_group_name_Hall '-P 2ybc'
_symmetry_space_group_name_H-M 'P 1 21/c 1'
_atom_sites_solution_hydrogens geom
_audit_creation_method SHELXL-2014/7
_audit_update_record
;
2016-10-24 deposited with the CCDC.
2016-10-31 downloaded from the CCDC.
;
_cell_angle_alpha 90
_cell_angle_beta 93.225(3)
_cell_angle_gamma 90
_cell_formula_units_Z 4
_cell_length_a 8.3571(3)
_cell_length_b 15.9841(5)
_cell_length_c 12.6113(5)
_cell_measurement_reflns_used 4491
_cell_measurement_temperature 130(2)
_cell_measurement_theta_max 72.1460
_cell_measurement_theta_min 3.5073
_cell_volume 1681.96(10)
_computing_cell_refinement
;
CrysAlisPro, Agilent Technologies,
Version 1.171.36.20 (release 27-06-2012 CrysAlis171 .NET)
(compiled Jul 11 2012,15:38:31)
;
_computing_data_collection
;
CrysAlisPro, Agilent Technologies,
Version 1.171.36.20 (release 27-06-2012 CrysAlis171 .NET)
(compiled Jul 11 2012,15:38:31)
;
_computing_data_reduction
;
CrysAlisPro, Agilent Technologies,
Version 1.171.36.20 (release 27-06-2012 CrysAlis171 .NET)
(compiled Jul 11 2012,15:38:31)
;
_computing_structure_refinement 'SHELXL-2014/7 (Sheldrick, 2014)'
_computing_structure_solution 'SHELXS-97 (Sheldrick, 1997)'
_diffrn_ambient_temperature 130.01(10)
_diffrn_detector_area_resol_mean 16.0711
_diffrn_measured_fraction_theta_full 0.999
_diffrn_measured_fraction_theta_max 0.988
_diffrn_measurement_device_type 'Xcalibur, Sapphire3'
_diffrn_measurement_method '\w scans'
_diffrn_radiation_monochromator graphite
_diffrn_radiation_source 'Enhance (Cu) X-ray Source'
_diffrn_radiation_type 'Cu K\a'
_diffrn_radiation_wavelength 1.5418
_diffrn_reflns_av_R_equivalents 0.0292
_diffrn_reflns_av_unetI/netI 0.0265
_diffrn_reflns_Laue_measured_fraction_full 0.999
_diffrn_reflns_Laue_measured_fraction_max 0.988
_diffrn_reflns_limit_h_max 10
_diffrn_reflns_limit_h_min -10
_diffrn_reflns_limit_k_max 19
_diffrn_reflns_limit_k_min -13
_diffrn_reflns_limit_l_max 14
_diffrn_reflns_limit_l_min -15
_diffrn_reflns_number 11463
_diffrn_reflns_point_group_measured_fraction_full 0.999
_diffrn_reflns_point_group_measured_fraction_max 0.988
_diffrn_reflns_theta_full 67.684
_diffrn_reflns_theta_max 72.294
_diffrn_reflns_theta_min 4.470
_exptl_absorpt_coefficient_mu 0.673
_exptl_absorpt_correction_T_max 0.964
_exptl_absorpt_correction_T_min 0.911
_exptl_absorpt_correction_type gaussian
_exptl_absorpt_process_details
;
CrysAlisPro, Agilent Technologies,
Version 1.171.36.20 (release 27-06-2012 CrysAlis171 .NET)
(compiled Jul 11 2012,15:38:31)
Numerical absorption correction based on gaussian integration over
            a multifaceted crystal model
;
_exptl_crystal_colour 'Dark Purple'
_exptl_crystal_density_diffrn 1.376
_exptl_crystal_description Plate
_exptl_crystal_F_000 724
_exptl_crystal_size_max 0.2002
_exptl_crystal_size_mid 0.1438
_exptl_crystal_size_min 0.0781
_refine_diff_density_max 0.157
_refine_diff_density_min -0.204
_refine_diff_density_rms 0.041
_refine_ls_extinction_method none
_refine_ls_goodness_of_fit_ref 1.070
_refine_ls_hydrogen_treatment constr
_refine_ls_matrix_type full
_refine_ls_number_parameters 245
_refine_ls_number_reflns 3287
_refine_ls_number_restraints 0
_refine_ls_restrained_S_all 1.070
_refine_ls_R_factor_all 0.0494
_refine_ls_R_factor_gt 0.0403
_refine_ls_shift/su_max 0.000
_refine_ls_shift/su_mean 0.000
_refine_ls_structure_factor_coef Fsqd
_refine_ls_weighting_details 'w=1/[\s^2^(Fo^2^)+(0.0628P)^2^+0.2949P] where P=(Fo^2^+2Fc^2^)/3'
_refine_ls_weighting_scheme calc
_refine_ls_wR_factor_gt 0.1095
_refine_ls_wR_factor_ref 0.1174
_reflns_Friedel_coverage 0.000
_reflns_number_gt 2748
_reflns_number_total 3287
_reflns_threshold_expression 'I > 2\s(I)'
_cod_data_source_file c6ce02015a2.cif
_cod_data_source_block 1TCNQ
_cod_depositor_comments 'Adding full bibliography for 7227043--7227054.cif.'
_cod_database_code 7227044
_shelx_shelxl_version_number 2014/7
_shelx_space_group_comment
;
The symmetry employed for this shelxl refinement is uniquely defined
by the following loop, which should always be used as a source of
symmetry information in preference to the above space-group names.
They are only intended as comments.
;

loop_
_space_group_symop_operation_xyz
'x, y, z'
'-x, y+1/2, -z+1/2'
'-x, -y, -z'
'x, -y-1/2, z-1/2'

loop_
_atom_site_label
_atom_site_type_symbol
_atom_site_fract_x
_atom_site_fract_y
_atom_site_fract_z
_atom_site_U_iso_or_equiv
_atom_site_adp_type
_atom_site_occupancy
_atom_site_site_symmetry_order
_atom_site_calc_flag
_atom_site_refinement_flags_posn
_atom_site_refinement_flags_adp
C18 C 0.2033(2) 0.16732(9) 0.66028(14) 0.0413(4) Uani 1 1 d . .
H18A H 0.2915 0.2007 0.6928 0.062 Uiso 1 1 calc R U
H18B H 0.1140 0.1666 0.7074 0.062 Uiso 1 1 calc R U
H18C H 0.1676 0.1921 0.5919 0.062 Uiso 1 1 calc R U
C4 C 0.99246(16) 0.03372(8) 0.88400(10) 0.0269(3) Uani 1 1 d . .
C8 C 1.25833(16) -0.02863(9) 0.89401(11) 0.0285(3) Uani 1 1 d . .
H8 H 1.3712 -0.0221 0.9033 0.034 Uiso 1 1 calc R U
N3 N 0.58561(15) 0.10418(8) 0.86208(10) 0.0372(3) Uani 1 1 d . .
N4 N 1.01314(15) 0.25281(8) 0.91282(11) 0.0391(3) Uani 1 1 d . .
C5 C 0.92695(16) -0.04763(8) 0.86460(10) 0.0276(3) Uani 1 1 d . .
H5 H 0.8141 -0.0541 0.8546 0.033 Uiso 1 1 calc R U
C7 C 1.16251(17) 0.04007(8) 0.89866(11) 0.0281(3) Uani 1 1 d . .
H7 H 1.2099 0.0933 0.9119 0.034 Uiso 1 1 calc R U
N1 N 1.19163(16) -0.33234(8) 0.85480(11) 0.0382(3) Uani 1 1 d . .
C9 C 1.19300(17) -0.10998(8) 0.87560(10) 0.0280(3) Uani 1 1 d . .
C1 C 0.72352(17) 0.10255(8) 0.87387(11) 0.0290(3) Uani 1 1 d . .
C3 C 0.89363(17) 0.10511(8) 0.88939(11) 0.0283(3) Uani 1 1 d . .
C2 C 0.96005(17) 0.18638(9) 0.90319(11) 0.0300(3) Uani 1 1 d . .
C6 C 1.02309(17) -0.11613(9) 0.86020(11) 0.0290(3) Uani 1 1 d . .
H6 H 0.9758 -0.1694 0.8465 0.035 Uiso 1 1 calc R U
C12 C 1.46383(18) -0.17252(9) 0.88222(12) 0.0339(3) Uani 1 1 d . .
N2 N 1.60190(16) -0.16583(8) 0.89065(12) 0.0441(3) Uani 1 1 d . .
C11 C 1.23588(17) -0.26377(9) 0.86102(11) 0.0311(3) Uani 1 1 d . .
C10 C 1.29481(17) -0.18085(9) 0.87140(11) 0.0302(3) Uani 1 1 d . .
N5 N 0.25900(14) 0.08098(8) 0.64336(10) 0.0327(3) Uani 1 1 d . .
C15 C 0.35692(18) -0.08240(9) 0.61224(11) 0.0326(3) Uani 1 1 d . .
C19 C 0.41447(17) 0.06400(9) 0.64713(11) 0.0314(3) Uani 1 1 d . .
H19 H 0.4894 0.1080 0.6601 0.038 Uiso 1 1 calc R U
C20 C 0.47063(17) -0.01759(9) 0.63237(11) 0.0306(3) Uani 1 1 d . .
C21 C 0.63664(18) -0.03514(10) 0.63745(12) 0.0347(3) Uani 1 1 d . .
H21 H 0.7125 0.0084 0.6506 0.042 Uiso 1 1 calc R U
C22 C 0.68668(19) -0.11544(10) 0.62327(12) 0.0391(4) Uani 1 1 d . .
H22 H 0.7981 -0.1278 0.6269 0.047 Uiso 1 1 calc R U
C14 C 0.4134(2) -0.16455(10) 0.59807(12) 0.0381(4) Uani 1 1 d . .
H14 H 0.3395 -0.2090 0.5850 0.046 Uiso 1 1 calc R U
C16 C 0.19227(18) -0.06061(10) 0.60791(12) 0.0355(3) Uani 1 1 d . .
H16 H 0.1134 -0.1026 0.5940 0.043 Uiso 1 1 calc R U
C17 C 0.14623(18) 0.01950(10) 0.62345(12) 0.0354(3) Uani 1 1 d . .
H17 H 0.0355 0.0333 0.6206 0.043 Uiso 1 1 calc R U
C13 C 0.5744(2) -0.18033(10) 0.60319(12) 0.0403(4) Uani 1 1 d . .
H13 H 0.6113 -0.2358 0.5931 0.048 Uiso 1 1 calc R U

loop_
_atom_site_aniso_label
_atom_site_aniso_U_11
_atom_site_aniso_U_22
_atom_site_aniso_U_33
_atom_site_aniso_U_23
_atom_site_aniso_U_13
_atom_site_aniso_U_12
C18 0.0442(9) 0.0311(8) 0.0492(9) 0.0017(7) 0.0100(7) 0.0039(7)
C4 0.0310(7) 0.0267(7) 0.0230(6) 0.0034(5) 0.0032(5) -0.0007(5)
C8 0.0285(7) 0.0294(7) 0.0280(7) 0.0016(5) 0.0046(5) -0.0019(5)
N3 0.0332(7) 0.0403(7) 0.0383(7) 0.0006(6) 0.0028(5) 0.0006(5)
N4 0.0387(7) 0.0275(7) 0.0515(8) 0.0007(6) 0.0056(6) -0.0004(5)
C5 0.0280(7) 0.0279(7) 0.0271(7) 0.0004(5) 0.0028(5) -0.0026(5)
C7 0.0316(7) 0.0252(7) 0.0280(7) 0.0018(5) 0.0044(5) -0.0043(5)
N1 0.0408(7) 0.0300(7) 0.0441(8) -0.0035(5) 0.0041(6) 0.0039(5)
C9 0.0321(7) 0.0269(7) 0.0253(7) 0.0017(5) 0.0051(5) -0.0006(5)
C1 0.0341(8) 0.0257(7) 0.0274(7) 0.0016(5) 0.0036(5) 0.0009(5)
C3 0.0314(7) 0.0253(7) 0.0282(7) 0.0027(5) 0.0026(5) -0.0005(5)
C2 0.0304(7) 0.0269(7) 0.0329(7) 0.0034(6) 0.0046(5) 0.0041(6)
C6 0.0323(7) 0.0256(7) 0.0293(7) 0.0008(5) 0.0028(5) -0.0021(5)
C12 0.0360(8) 0.0282(7) 0.0382(8) 0.0000(6) 0.0088(6) 0.0037(6)
N2 0.0350(7) 0.0374(7) 0.0604(9) 0.0001(6) 0.0085(6) 0.0014(6)
C11 0.0323(7) 0.0314(8) 0.0300(7) -0.0018(6) 0.0045(5) 0.0053(6)
C10 0.0311(7) 0.0275(7) 0.0326(7) 0.0005(6) 0.0065(5) 0.0018(5)
N5 0.0342(6) 0.0316(6) 0.0328(6) 0.0024(5) 0.0058(5) -0.0011(5)
C15 0.0388(8) 0.0333(8) 0.0259(7) 0.0012(6) 0.0040(6) -0.0032(6)
C19 0.0329(7) 0.0333(7) 0.0281(7) 0.0024(6) 0.0042(5) -0.0046(6)
C20 0.0348(7) 0.0320(7) 0.0252(7) 0.0013(5) 0.0042(5) -0.0028(6)
C21 0.0339(8) 0.0392(8) 0.0311(7) 0.0000(6) 0.0025(6) -0.0014(6)
C22 0.0389(8) 0.0438(9) 0.0348(8) 0.0006(7) 0.0033(6) 0.0068(7)
C14 0.0479(9) 0.0315(8) 0.0348(8) -0.0020(6) 0.0026(6) -0.0033(6)
C16 0.0365(8) 0.0357(8) 0.0345(8) 0.0019(6) 0.0035(6) -0.0077(6)
C17 0.0342(7) 0.0391(8) 0.0334(8) 0.0040(6) 0.0045(6) -0.0031(6)
C13 0.0515(9) 0.0343(8) 0.0350(8) -0.0033(6) 0.0022(7) 0.0063(7)

loop_
_atom_type_symbol
_atom_type_description
_atom_type_scat_dispersion_real
_atom_type_scat_dispersion_imag
_atom_type_scat_source
C C 0.0181 0.0091 'International Tables Vol C Tables 4.2.6.8 and 6.1.1.4'
H H 0.0000 0.0000 'International Tables Vol C Tables 4.2.6.8 and 6.1.1.4'
N N 0.0311 0.0180 'International Tables Vol C Tables 4.2.6.8 and 6.1.1.4'

loop_
_geom_angle_atom_site_label_1
_geom_angle_atom_site_label_2
_geom_angle_atom_site_label_3
_geom_angle
C3 C4 C7 121.15(12)
C3 C4 C5 121.65(12)
C7 C4 C5 117.19(12)
C7 C8 C9 121.47(13)
C6 C5 C4 121.23(12)
C8 C7 C4 121.39(12)
C10 C9 C8 120.64(13)
C10 C9 C6 122.29(12)
C8 C9 C6 117.06(12)
N3 C1 C3 177.02(15)
C4 C3 C2 121.30(12)
C4 C3 C1 123.49(12)
C2 C3 C1 115.05(12)
N4 C2 C3 178.91(16)
C5 C6 C9 121.64(12)
N2 C12 C10 179.73(18)
N1 C11 C10 177.82(16)
C11 C10 C12 115.84(12)
C11 C10 C9 122.95(13)
C12 C10 C9 121.16(13)
C19 N5 C17 121.37(13)
C19 N5 C18 120.17(12)
C17 N5 C18 118.46(12)
C14 C15 C16 123.72(14)
C14 C15 C20 118.47(14)
C16 C15 C20 117.80(13)
N5 C19 C20 121.36(13)
C19 C20 C21 120.91(13)
C19 C20 C15 118.49(13)
C21 C20 C15 120.59(13)
C22 C21 C20 119.21(14)
C21 C22 C13 120.59(14)
C13 C14 C15 120.11(14)
C17 C16 C15 120.65(14)
C16 C17 N5 120.32(14)
C14 C13 C22 121.02(14)

loop_
_geom_bond_atom_site_label_1
_geom_bond_atom_site_label_2
_geom_bond_distance
C18 N5 1.4756(19)
C4 C3 1.4125(19)
C4 C7 1.4263(19)
C4 C5 1.4267(19)
C8 C7 1.362(2)
C8 C9 1.4242(19)
N3 C1 1.1541(19)
N4 C2 1.1544(19)
C5 C6 1.3610(19)
N1 C11 1.1580(19)
C9 C10 1.4196(19)
C9 C6 1.426(2)
C1 C3 1.4247(19)
C3 C2 1.4196(19)
C12 N2 1.158(2)
C12 C10 1.418(2)
C11 C10 1.417(2)
N5 C19 1.3255(18)
N5 C17 1.3749(19)
C15 C14 1.410(2)
C15 C16 1.417(2)
C15 C20 1.419(2)
C19 C20 1.402(2)
C20 C21 1.413(2)
C21 C22 1.365(2)
C22 C13 1.412(2)
C14 C13 1.367(2)
C16 C17 1.354(2)
